data_4518813
loop_
_publ_author_name
'Negro, Cristina'
'Mart\'inez P\'erez-Cejuela, H\'ector'
'Sim\'o-Alfonso, Ernesto F'
'Herrero-Mart\'inez, Jos\'e Manuel'
'Bruno, Rosaria'
'Armentano, Donatella'
'Ferrando-Soria, Jes\'us'
'Pardo, Emilio'

_publ_section_title
;
 Highly Efficient Removal of Neonicotinoid Insecticides by Thioether-Based
 (Multivariate) Metal-Organic Frameworks.
;
_journal_issue 24
_journal_name_full 'ACS applied materials &amp; interfaces'
_journal_page_first 28424
_journal_page_last 28432
_journal_paper_doi 10.1021/acsami.1c08833
_journal_volume 13
_journal_year 2021
_chemical_absolute_configuration ad
_chemical_formula_sum 'C43 H91 Cl Cu6 N10 O39 S7 Sr'
_chemical_formula_weight 2100.98
_space_group_crystal_system hexagonal
_space_group_IT_number 173
_space_group_name_Hall 'P 6c'
_space_group_name_H-M_alt 'P 63'
_audit_creation_method SHELXL-2018/3
_cell_angle_alpha 90
_cell_angle_beta 90
_cell_angle_gamma 120
_cell_formula_units_Z 2
_cell_length_a 18.0090(8)
_cell_length_b 18.0090(8)
_cell_length_c 13.0756(8)
_cell_measurement_reflns_used 8426
_cell_measurement_temperature 100(2)
_cell_measurement_theta_max 24.01
_cell_measurement_theta_min 2.25
_cell_volume 3672.6(3)
_computing_cell_refinement 'Bruker SAINT'
_computing_data_collection 'Bruker APEX2'
_computing_data_reduction 'Bruker SAINT'
_computing_molecular_graphics 'Bruker SHELXTL'
_computing_publication_material 'Bruker SHELXTL'
_computing_structure_refinement 'SHELXL-2018/3 (Sheldrick, 2018)'
_computing_structure_solution 'Bruker SHELXTL'
_diffrn_ambient_temperature 100(2)
_diffrn_measured_fraction_theta_full 0.997
_diffrn_measured_fraction_theta_max 0.998
_diffrn_measurement_device_type 'Bruker APEX-II CCD'
_diffrn_measurement_method '\f and \w scans'
_diffrn_radiation_source 'fine-focus sealed tube'
_diffrn_radiation_type MoK\a
_diffrn_radiation_wavelength 0.71073
_diffrn_reflns_av_R_equivalents 0.0567
_diffrn_reflns_av_unetI/netI 0.0393
_diffrn_reflns_Laue_measured_fraction_full 0.997
_diffrn_reflns_Laue_measured_fraction_max 0.998
_diffrn_reflns_limit_h_max 22
_diffrn_reflns_limit_h_min -21
_diffrn_reflns_limit_k_max 22
_diffrn_reflns_limit_k_min -22
_diffrn_reflns_limit_l_max 16
_diffrn_reflns_limit_l_min -16
_diffrn_reflns_number 43839
_diffrn_reflns_point_group_measured_fraction_full 0.997
_diffrn_reflns_point_group_measured_fraction_max 0.996
_diffrn_reflns_theta_full 25.242
_diffrn_reflns_theta_max 26.161
_diffrn_reflns_theta_min 2.262
_exptl_absorpt_coefficient_mu 2.761
_exptl_absorpt_correction_T_max 0.782
_exptl_absorpt_correction_T_min 0.711
_exptl_absorpt_correction_type multi-scan
_exptl_absorpt_process_details sadabs
_exptl_crystal_colour green
_exptl_crystal_density_diffrn 1.900
_exptl_crystal_description prism
_exptl_crystal_F_000 2144
_exptl_crystal_size_max 0.12
_exptl_crystal_size_mid 0.10
_exptl_crystal_size_min 0.08
_refine_diff_density_max 1.593
_refine_diff_density_min -0.787
_refine_diff_density_rms 0.188
_refine_ls_abs_structure_details
;
 Flack x determined using 1450 quotients [(I+)-(I-)]/[(I+)+(I-)]
 (Parsons, Flack and Wagner, Acta Cryst. B69 (2013) 249-259).
;
_refine_ls_abs_structure_Flack 0.41(2)
_refine_ls_extinction_method none
_refine_ls_goodness_of_fit_ref 1.575
_refine_ls_hydrogen_treatment undef
_refine_ls_matrix_type full
_refine_ls_number_parameters 194
_refine_ls_number_reflns 4918
_refine_ls_number_restraints 109
_refine_ls_restrained_S_all 5.762
_refine_ls_R_factor_all 0.0949
_refine_ls_R_factor_gt 0.0693
_refine_ls_shift/su_max 0.044
_refine_ls_shift/su_mean 0.000
_refine_ls_structure_factor_coef Fsqd
_refine_ls_weighting_details 'w=1/[\s^2^(Fo^2^)+(0.1000P)^2^] where P=(Fo^2^+2Fc^2^)/3'
_refine_ls_weighting_scheme calc
_refine_ls_wR_factor_gt 0.2149
_refine_ls_wR_factor_ref 0.2274
_reflns_Friedel_coverage 0.909
_reflns_Friedel_fraction_full 0.996
_reflns_Friedel_fraction_max 0.995
_reflns_number_gt 3629
_reflns_number_total 4918
_reflns_threshold_expression 'I > 2\s(I)'
_cod_data_source_file am1c08833_si_004.cif
_cod_data_source_block METH_MECYS_TDA
_cod_depositor_comments 'Adding full bibliography for 4518812--4518814.cif.'
_cod_original_cell_volume 3672.6(4)
_cod_database_code 4518813
_shelx_shelxl_version_number 2018/3
_shelx_space_group_comment
;
The symmetry employed for this shelxl refinement is uniquely defined
by the following loop, which should always be used as a source of
symmetry information in preference to the above space-group names.
They are only intended as comments.
;

loop_
_space_group_symop_operation_xyz
'x, y, z'
'-y, x-y, z'
'-x+y, -x, z'
'-x, -y, z+1/2'
'y, -x+y, z+1/2'
'x-y, x, z+1/2'

loop_
_atom_site_label
_atom_site_type_symbol
_atom_site_fract_x
_atom_site_fract_y
_atom_site_fract_z
_atom_site_U_iso_or_equiv
_atom_site_adp_type
_atom_site_occupancy
_atom_site_site_symmetry_order
_atom_site_calc_flag
_atom_site_refinement_flags_posn
_atom_site_refinement_flags_adp
_atom_site_refinement_flags_occupancy
_atom_site_disorder_assembly
_atom_site_disorder_group
Cu1 Cu 1.13493(15) -0.41804(14) 1.3291(2) 0.0370(7) Uani 1 1 d . . . . .
Cu2 Cu 1.13476(15) -0.42127(14) 1.5901(2) 0.0402(8) Uani 1 1 d . . . . .
Sr1 Sr 1.333333 -0.333333 1.4610(4) 0.0244(4) Uani 1 3 d S T P . .
O1H O 1.1705(4) -0.3615(4) 1.4590(14) 0.0337(14) Uani 1 1 d . . . . .
O1 O 1.2320(7) -0.4405(8) 1.3263(11) 0.038(3) Uani 1 1 d . U . . .
O2 O 1.0223(8) -0.4264(8) 1.6096(11) 0.043(4) Uani 1 1 d . U . . .
O3 O 1.2038(9) -0.2843(10) 1.2417(14) 0.075(6) Uani 1 1 d . . . . .
O4 O 1.2351(8) -0.4425(9) 1.5964(12) 0.051(4) Uani 1 1 d . U . . .
O5 O 1.0205(9) -0.4216(11) 1.3099(12) 0.057(4) Uani 1 1 d . U . . .
O6 O 1.2920(10) -0.5082(10) 1.6798(12) 0.061(4) Uani 1 1 d . U . . .
N1 N 1.0913(11) -0.5077(12) 1.6974(14) 0.053(5) Uani 1 1 d . U . . .
N2 N 1.0975(10) -0.4986(10) 1.2210(14) 0.043(4) Uani 1 1 d . U . . .
C1 C 1.2293(13) -0.4908(14) 1.2601(19) 0.045(5) Uani 1 1 d D U . . .
C2 C 1.1514(16) -0.5310(16) 1.184(2) 0.072(7) Uani 1 1 d D U . . .
C3 C 0.9765(12) -0.4783(13) 1.239(2) 0.040(5) Uani 1 1 d . U . . .
C4 C 1.2306(13) -0.4952(15) 1.666(2) 0.049(5) Uani 1 1 d . U . . .
C5 C 1.1472(16) -0.5424(15) 1.725(2) 0.058(5) Uani 1 1 d D U . . .
C6 C 0.9830(13) -0.4766(13) 1.6854(18) 0.040(5) Uani 1 1 d . U . . .
C1S C 1.107(3) -0.6306(19) 1.201(3) 0.432(11) Uiso 1 1 d D . . . .
C2S C 1.009(7) -0.790(3) 1.280(7) 0.432(11) Uiso 1 1 d D . . . .
C3S C 1.105(6) -0.637(3) 1.687(8) 0.432(11) Uiso 1 1 d D . . . .
C4S C 1.141(5) -0.692(6) 1.647(8) 0.432(11) Uiso 1 1 d D . . . .
C5S C 1.305(5) -0.666(6) 1.471(6) 0.432(11) Uiso 1 1 d D . . . .
S1 S 1.074(2) -0.679(2) 1.329(3) 0.432(11) Uiso 1 1 d D . . . .
S2 S 1.227(2) -0.701(2) 1.578(3) 0.432(11) Uiso 1 1 d D . . . .
O1W O 1.0504(19) -0.5935(19) 1.472(4) 0.244(13) Uiso 1 1 d . . . . .
N1L N 1.2026(17) -0.808(4) 1.335(5) 0.52(9) Uiso 0.3333 1 d DG . P . .
C2L C 1.1377(19) -0.827(3) 1.406(4) 0.52(9) Uiso 0.3333 1 d DG . P . .
C3L C 1.0530(19) -0.884(3) 1.380(4) 0.52(9) Uiso 0.3333 1 d DG . P . .
C4L C 1.0331(18) -0.9232(18) 1.285(3) 0.52(9) Uiso 0.3333 1 d DG . P . .
C5L C 1.098(2) -0.904(3) 1.214(3) 0.52(9) Uiso 0.3333 1 d DG . P . .
C1L C 1.1827(18) -0.847(4) 1.240(4) 0.52(9) Uiso 0.3333 1 d DG . P . .
C6L C 1.065(3) -0.957(4) 1.109(3) 0.52(9) Uiso 0.3333 1 d D . P . .
S3 S 0.896(3) -0.939(3) 1.106(6) 2.0(6) Uiso 0.3333 1 d DG . P . .
C8L C 0.941(2) -0.977(2) 1.148(3) 2.0(6) Uiso 0.3333 1 d DG . P . .
N2L N 0.993(3) -0.983(4) 1.069(3) 2.0(6) Uiso 0.3333 1 d DG . P . .
C9L C 0.979(4) -0.947(5) 0.979(3) 2.0(6) Uiso 0.3333 1 d DG . P . .
C10L C 0.919(5) -0.920(4) 1.001(6) 2.0(6) Uiso 0.3333 1 d G . P . .
N3L N 0.878700 -1.057840 1.179430 2.000 Uiso 0.3333 1 d D . P . .
N4L N 0.741460 -1.097820 1.229120 2.000 Uiso 0.3333 1 d D . P . .
C11L C 0.806240 -1.073740 1.236560 2.000 Uiso 0.3333 1 d D . P . .
Cl1 Cl 1.152970 -0.747950 1.488260 0.316 Uiso 0.3333 1 d D . P . .

loop_
_atom_site_aniso_label
_atom_site_aniso_U_11
_atom_site_aniso_U_22
_atom_site_aniso_U_33
_atom_site_aniso_U_23
_atom_site_aniso_U_13
_atom_site_aniso_U_12
Cu1 0.0271(13) 0.0426(15) 0.0405(19) -0.0060(13) -0.0073(13) 0.0168(11)
Cu2 0.0298(14) 0.0478(16) 0.044(2) 0.0166(14) 0.0135(14) 0.0204(12)
Sr1 0.0229(5) 0.0229(5) 0.0274(8) 0.000 0.000 0.0115(2)
O1H 0.026(3) 0.041(4) 0.032(4) 0.004(9) -0.003(8) 0.016(3)
O1 0.031(6) 0.041(7) 0.043(8) -0.009(6) -0.001(6) 0.020(6)
O2 0.026(6) 0.044(7) 0.059(10) 0.017(6) 0.004(6) 0.017(6)
O3 0.042(9) 0.052(9) 0.090(14) 0.031(9) -0.016(8) -0.006(7)
O4 0.045(8) 0.057(8) 0.067(11) 0.028(8) 0.030(8) 0.037(7)
O5 0.041(8) 0.080(10) 0.052(10) -0.031(8) -0.025(7) 0.031(8)
O6 0.061(9) 0.089(11) 0.053(10) 0.035(9) 0.022(8) 0.052(8)
N1 0.039(9) 0.073(12) 0.052(12) 0.039(9) 0.026(8) 0.033(9)
N2 0.026(7) 0.044(9) 0.056(12) -0.009(8) -0.006(7) 0.015(7)
C1 0.034(9) 0.045(11) 0.049(13) -0.010(9) -0.004(8) 0.014(8)
C2 0.049(11) 0.083(15) 0.097(18) -0.036(12) -0.034(11) 0.045(11)
C3 0.020(9) 0.036(11) 0.054(13) -0.012(9) -0.005(9) 0.007(8)
C4 0.048(10) 0.060(12) 0.057(13) 0.026(10) 0.019(9) 0.041(10)
C5 0.053(10) 0.061(12) 0.068(13) 0.037(10) 0.023(9) 0.036(9)
C6 0.029(10) 0.041(11) 0.042(12) 0.002(8) 0.007(8) 0.011(9)

loop_
_atom_type_symbol
_atom_type_description
_atom_type_scat_dispersion_real
_atom_type_scat_dispersion_imag
_atom_type_scat_source
C C 0.0033 0.0016 'International Tables Vol C Tables 4.2.6.8 and 6.1.1.4'
H H 0.0000 0.0000 'International Tables Vol C Tables 4.2.6.8 and 6.1.1.4'
N N 0.0061 0.0033 'International Tables Vol C Tables 4.2.6.8 and 6.1.1.4'
O O 0.0106 0.0060 'International Tables Vol C Tables 4.2.6.8 and 6.1.1.4'
Cu Cu 0.3201 1.2651 'International Tables Vol C Tables 4.2.6.8 and 6.1.1.4'
Sr Sr -1.5307 3.2498 'International Tables Vol C Tables 4.2.6.8 and 6.1.1.4'
S S 0.1246 0.1234 'International Tables Vol C Tables 4.2.6.8 and 6.1.1.4'
Cl Cl 0.1484 0.1585 'International Tables Vol C Tables 4.2.6.8 and 6.1.1.4'

loop_
_geom_angle_atom_site_label_1
_geom_angle_atom_site_label_2
_geom_angle_atom_site_label_3
_geom_angle
_geom_angle_site_symmetry_1
_geom_angle_site_symmetry_3
_geom_angle_publ_flag
N2 Cu1 O1H 164.8(6) . . ?
N2 Cu1 O1 80.9(7) . . ?
O1H Cu1 O1 91.7(5) . . ?
N2 Cu1 O5 85.2(7) . . ?
O1H Cu1 O5 100.9(5) . . ?
O1 Cu1 O5 165.7(6) . . ?
N2 Cu1 O3 102.9(8) . . ?
O1H Cu1 O3 91.2(5) . . ?
O1 Cu1 O3 97.6(6) . . ?
O5 Cu1 O3 88.8(7) . . ?
N2 Cu1 Sr1 126.1(5) . . ?
O1H Cu1 Sr1 49.1(2) . . ?
O1 Cu1 Sr1 45.3(4) . . ?
O5 Cu1 Sr1 148.7(4) . . ?
O3 Cu1 Sr1 84.0(4) . . ?
O1H Cu2 N1 164.4(7) . . ?
O1H Cu2 O2 100.6(5) . . ?
N1 Cu2 O2 83.0(7) . . ?
O1H Cu2 O4 93.5(5) . . ?
N1 Cu2 O4 81.9(7) . . ?
O2 Cu2 O4 164.8(6) . . ?
O1H Cu2 O6 91.7(5) . 3_865 ?
N1 Cu2 O6 103.7(8) . 3_865 ?
O2 Cu2 O6 88.4(5) . 3_865 ?
O4 Cu2 O6 96.8(6) . 3_865 ?
O1H Cu2 Sr1 49.73(19) . . ?
N1 Cu2 Sr1 128.0(5) . . ?
O2 Cu2 Sr1 149.0(4) . . ?
O4 Cu2 Sr1 46.0(4) . . ?
O6 Cu2 Sr1 84.4(3) 3_865 . ?
O4 Sr1 O4 78.1(6) . 3_865 ?
O4 Sr1 O4 78.1(6) . 2_635 ?
O4 Sr1 O4 78.1(6) 3_865 2_635 ?
O4 Sr1 O1 138.9(5) . 3_865 ?
O4 Sr1 O1 86.5(3) 3_865 3_865 ?
O4 Sr1 O1 135.6(5) 2_635 3_865 ?
O4 Sr1 O1 86.5(3) . . ?
O4 Sr1 O1 135.6(5) 3_865 . ?
O4 Sr1 O1 138.9(5) 2_635 . ?
O1 Sr1 O1 78.4(4) 3_865 . ?
O4 Sr1 O1 135.6(5) . 2_635 ?
O4 Sr1 O1 138.9(5) 3_865 2_635 ?
O4 Sr1 O1 86.5(3) 2_635 2_635 ?
O1 Sr1 O1 78.4(5) 3_865 2_635 ?
O1 Sr1 O1 78.4(4) . 2_635 ?
O4 Sr1 O1H 66.4(4) . . ?
O4 Sr1 O1H 71.9(4) 3_865 . ?
O4 Sr1 O1H 137.1(5) 2_635 . ?
O1 Sr1 O1H 72.7(4) 3_865 . ?
O1 Sr1 O1H 63.8(4) . . ?
O1 Sr1 O1H 135.9(5) 2_635 . ?
O4 Sr1 O1H 137.1(5) . 3_865 ?
O4 Sr1 O1H 66.4(4) 3_865 3_865 ?
O4 Sr1 O1H 71.9(4) 2_635 3_865 ?
O1 Sr1 O1H 63.8(4) 3_865 3_865 ?
O1 Sr1 O1H 135.9(5) . 3_865 ?
O1 Sr1 O1H 72.7(4) 2_635 3_865 ?
O1H Sr1 O1H 119.990(19) . 3_865 ?
O4 Sr1 O1H 71.9(4) . 2_635 ?
O4 Sr1 O1H 137.1(5) 3_865 2_635 ?
O4 Sr1 O1H 66.4(4) 2_635 2_635 ?
O1 Sr1 O1H 135.9(5) 3_865 2_635 ?
O1 Sr1 O1H 72.7(4) . 2_635 ?
O1 Sr1 O1H 63.8(4) 2_635 2_635 ?
O1H Sr1 O1H 119.99(2) . 2_635 ?
O1H Sr1 O1H 119.990(18) 3_865 2_635 ?
O4 Sr1 Cu2 34.5(3) . . ?
O4 Sr1 Cu2 64.7(3) 3_865 . ?
O4 Sr1 Cu2 105.6(4) 2_635 . ?
O1 Sr1 Cu2 104.7(3) 3_865 . ?
O1 Sr1 Cu2 79.1(3) . . ?
O1 Sr1 Cu2 156.2(3) 2_635 . ?
O1H Sr1 Cu2 33.3(3) . . ?
O1H Sr1 Cu2 130.3(2) 3_865 . ?
O1H Sr1 Cu2 101.8(2) 2_635 . ?
O4 Sr1 Cu2 105.6(4) . 3_865 ?
O4 Sr1 Cu2 34.5(3) 3_865 3_865 ?
O4 Sr1 Cu2 64.7(3) 2_635 3_865 ?
O1 Sr1 Cu2 79.1(3) 3_865 3_865 ?
O1 Sr1 Cu2 156.2(3) . 3_865 ?
O1 Sr1 Cu2 104.7(3) 2_635 3_865 ?
O1H Sr1 Cu2 101.8(2) . 3_865 ?
O1H Sr1 Cu2 33.3(3) 3_865 3_865 ?
O1H Sr1 Cu2 130.3(2) 2_635 3_865 ?
Cu2 Sr1 Cu2 99.08(11) . 3_865 ?
O4 Sr1 Cu2 64.7(3) . 2_635 ?
O4 Sr1 Cu2 105.6(4) 3_865 2_635 ?
O4 Sr1 Cu2 34.5(3) 2_635 2_635 ?
O1 Sr1 Cu2 156.2(3) 3_865 2_635 ?
O1 Sr1 Cu2 104.7(3) . 2_635 ?
O1 Sr1 Cu2 79.1(3) 2_635 2_635 ?
O1H Sr1 Cu2 130.3(2) . 2_635 ?
O1H Sr1 Cu2 101.8(2) 3_865 2_635 ?
O1H Sr1 Cu2 33.3(3) 2_635 2_635 ?
Cu2 Sr1 Cu2 99.08(11) . 2_635 ?
Cu2 Sr1 Cu2 99.08(11) 3_865 2_635 ?
Cu2 O1H Cu1 123.7(3) . . ?
Cu2 O1H Sr1 97.0(4) . . ?
Cu1 O1H Sr1 98.7(5) . . ?
C1 O1 Cu1 116.5(14) . . ?
C1 O1 Sr1 141.4(12) . . ?
Cu1 O1 Sr1 101.6(5) . . ?
C6 O2 Cu2 108.6(12) . . ?
C1 O3 Cu1 121.3(14) 3_865 . ?
C4 O4 Cu2 115.7(12) . . ?
C4 O4 Sr1 144.5(12) . . ?
Cu2 O4 Sr1 99.5(5) . . ?
C3 O5 Cu1 108.5(13) . . ?
C4 O6 Cu2 126.3(14) . 2_635 ?
C3 N1 C5 128.5(19) 4_745 . ?
C3 N1 Cu2 115.9(15) 4_745 . ?
C5 N1 Cu2 115.4(14) . . ?
C6 N2 C2 124.8(19) 4_744 . ?
C6 N2 Cu1 114.7(15) 4_744 . ?
C2 N2 Cu1 120.5(15) . . ?
O1 C1 O3 128(2) . 2_635 ?
O1 C1 C2 119(2) . . ?
O3 C1 C2 113(2) 2_635 . ?
N2 C2 C1S 111(4) . . ?
N2 C2 C1 103(2) . . ?
C1S C2 C1 105(2) . . ?
N1 C3 O5 128(2) 4_744 . ?
N1 C3 C6 112.6(15) 4_744 4_744 ?
O5 C3 C6 118.7(13) . 4_744 ?
O6 C4 O4 120.0(19) . . ?
O6 C4 C5 123(2) . . ?
O4 C4 C5 116.8(18) . . ?
N1 C5 C4 109.7(17) . . ?
N1 C5 C3S 109(4) . . ?
C4 C5 C3S 105(4) . . ?
O2 C6 N2 128(2) . 4_745 ?
O2 C6 C3 119.3(13) . 4_745 ?
N2 C6 C3 112.7(14) 4_745 4_745 ?
C2 C1S S1 122(3) . . ?
C5 C3S C4S 133(8) . . ?
C3S C4S S2 150(9) . . ?
S2 C5S Cl1 43(2) . . ?
C1S S1 C2S 94(3) . . ?
Cl1 S2 C4S 84(4) . . ?
Cl1 S2 C5S 86(4) . . ?
C4S S2 C5S 149(5) . . ?
Cl1 S2 S3 53.7(15) . 5_765 ?
C4S S2 S3 55(4) . 5_765 ?
C5S S2 S3 135(4) . 5_765 ?
C2L N1L C1L 120.0 . . ?
C2L N1L C11L 83.6(15) . 3_855 ?
C1L N1L C11L 54.2(16) . 3_855 ?
N1L C2L C3L 120.0 . . ?
N1L C2L C10L 168(3) . 5_765 ?
C3L C2L C10L 71(2) . 5_765 ?
N1L C2L Cl1 117.0(18) . . ?
C3L C2L Cl1 115.7(14) . . ?
C10L C2L Cl1 55(3) 5_765 . ?
N1L C2L C9L 137.1(16) . 5_765 ?
C3L C2L C9L 50.2(19) . 5_765 ?
C10L C2L C9L 46.5(13) 5_765 5_765 ?
Cl1 C2L C9L 101(2) . 5_765 ?
C2L C3L C4L 120.0 . . ?
C2L C3L C9L 84(3) . 5_765 ?
C4L C3L C9L 125.9(16) . 5_765 ?
C2L C3L C10L 59(3) . 5_765 ?
C4L C3L C10L 177(2) . 5_765 ?
C9L C3L C10L 51.6(11) 5_765 5_765 ?
C5L C4L C3L 120.0 . . ?
C5L C4L N3L 41(2) . 3_855 ?
C3L C4L N3L 127.2(14) . 3_855 ?
C5L C4L C11L 54.1(17) . 3_855 ?
C3L C4L C11L 83.4(17) . 3_855 ?
N3L C4L C11L 44.4(9) 3_855 3_855 ?
N3L C5L C8L 83(5) 3_855 3_855 ?
N3L C5L C4L 78(2) 3_855 . ?
C8L C5L C4L 118(5) 3_855 . ?
N3L C5L C1L 116.5(11) 3_855 . ?
C8L C5L C1L 122(5) 3_855 . ?
C4L C5L C1L 120.0 . . ?
N3L C5L C6L 76(3) 3_855 . ?
C8L C5L C6L 7(7) 3_855 . ?
C4L C5L C6L 114.0(3) . . ?
C1L C5L C6L 126.0(2) . . ?
N3L C5L C11L 58(2) 3_855 3_855 ?
C8L C5L C11L 132(5) 3_855 3_855 ?
C4L C5L C11L 82.3(17) . 3_855 ?
C1L C5L C11L 64.4(18) . 3_855 ?
C6L C5L C11L 127(2) . 3_855 ?
N3L C5L S3 98(4) 3_855 3_855 ?
C8L C5L S3 51(3) 3_855 3_855 ?
C4L C5L S3 168(2) . 3_855 ?
C1L C5L S3 72(2) . 3_855 ?
C6L C5L S3 54(2) . 3_855 ?
C11L C5L S3 105(3) 3_855 3_855 ?
C5L C1L N1L 120.0 . . ?
C5L C1L C11L 65.1(7) . 3_855 ?
N1L C1L C11L 82(2) . 3_855 ?
C5L C1L S3 65(4) . 3_855 ?
N1L C1L S3 175(4) . 3_855 ?
C11L C1L S3 101(5) 3_855 3_855 ?
C8L C6L N2L 158(10) 3_855 3_855 ?
C8L C6L N2L 137(10) 3_855 . ?
N2L C6L N2L 31(10) 3_855 . ?
C8L C6L N2L 141(7) 3_855 2_525 ?
N2L C6L N2L 17(5) 3_855 2_525 ?
N2L C6L N2L 28(5) . 2_525 ?
C8L C6L S3 64(8) 3_855 3_855 ?
N2L C6L S3 138(8) 3_855 3_855 ?
N2L C6L S3 149(3) . 3_855 ?
N2L C6L S3 154(4) 2_525 3_855 ?
C8L C6L C5L 12(10) 3_855 . ?
N2L C6L C5L 152(7) 3_855 . ?
N2L C6L C5L 126.0(5) . . ?
N2L C6L C5L 136.1(17) 2_525 . ?
S3 C6L C5L 70(2) 3_855 . ?
C8L C6L N3L 49(10) 3_855 3_855 ?
N2L C6L N3L 126(10) 3_855 3_855 ?
N2L C6L N3L 95.2(17) . 3_855 ?
N2L C6L N3L 117(5) 2_525 3_855 ?
S3 C6L N3L 86(4) 3_855 3_855 ?
C5L C6L N3L 37(2) . 3_855 ?
C8L C6L C6L 119(5) 3_855 3_855 ?
N2L C6L C6L 40(3) 3_855 3_855 ?
N2L C6L C6L 54(4) . 3_855 ?
N2L C6L C6L 28.9(16) 2_525 3_855 ?
S3 C6L C6L 146(9) 3_855 3_855 ?
C5L C6L C6L 120.4(8) . 3_855 ?
N3L C6L C6L 123(3) 3_855 3_855 ?
C8L C6L C6L 110(10) 3_855 2_525 ?
N2L C6L C6L 55(6) 3_855 2_525 ?
N2L C6L C6L 27(3) . 2_525 ?
N2L C6L C6L 44.2(19) 2_525 2_525 ?
S3 C6L C6L 154(9) 3_855 2_525 ?
C5L C6L C6L 100(3) . 2_525 ?
N3L C6L C6L 73(5) 3_855 2_525 ?
C6L C6L C6L 59.998(5) 3_855 2_525 ?
C8L C6L C9L 149(10) 3_855 3_855 ?
N2L C6L C9L 51.8(16) 3_855 3_855 ?
N2L C6L C9L 73(6) . 3_855 ?
N2L C6L C9L 68(4) 2_525 3_855 ?
S3 C6L C9L 86(6) 3_855 3_855 ?
C5L C6L C9L 155(4) . 3_855 ?
N3L C6L C9L 139(6) 3_855 3_855 ?
C6L C6L C9L 83(2) 3_855 3_855 ?
C6L C6L C9L 99(5) 2_525 3_855 ?
C8L C6L C8L 105(5) 3_855 2_525 ?
N2L C6L C8L 56(5) 3_855 2_525 ?
N2L C6L C8L 67(2) . 2_525 ?
N2L C6L C8L 44(4) 2_525 2_525 ?
S3 C6L C8L 139(5) 3_855 2_525 ?
C5L C6L C8L 106.9(7) . 2_525 ?
N3L C6L C8L 117(3) 3_855 2_525 ?
C6L C6L C8L 15(3) 3_855 2_525 ?
C6L C6L C8L 67(4) 2_525 2_525 ?
C9L C6L C8L 95(2) 3_855 2_525 ?
C8L S3 C10L 108.0 . . ?
C8L S3 C6L 21.3(10) . 2_525 ?
C10L S3 C6L 86.7(9) . 2_525 ?
C8L S3 C5L 34.7(15) . 2_525 ?
C10L S3 C5L 141.5(19) . 2_525 ?
C6L S3 C5L 55.5(18) 2_525 2_525 ?
C8L S3 C1L 78.0(19) . 2_525 ?
C10L S3 C1L 171.5(18) . 2_525 ?
C6L S3 C1L 99(2) 2_525 2_525 ?
C5L S3 C1L 43.6(5) 2_525 2_525 ?
C8L S3 Cl1 144(4) . 6_434 ?
C10L S3 Cl1 43(4) . 6_434 ?
C6L S3 Cl1 125(4) 2_525 6_434 ?
C5L S3 Cl1 170(4) 2_525 6_434 ?
C1L S3 Cl1 134(5) 2_525 6_434 ?
C8L S3 C9L 72.0 . . ?
C10L S3 C9L 36.0 . . ?
C6L S3 C9L 50.7(8) 2_525 . ?
C5L S3 C9L 106.0(18) 2_525 . ?
C1L S3 C9L 149(2) 2_525 . ?
Cl1 S3 C9L 76(4) 6_434 . ?
C8L S3 S2 136.0(18) . 6_434 ?
C10L S3 S2 75(4) . 6_434 ?
C6L S3 S2 132(2) 2_525 6_434 ?
C5L S3 S2 134(4) 2_525 6_434 ?
C1L S3 S2 105(4) 2_525 6_434 ?
Cl1 S3 S2 36.7(12) 6_434 6_434 ?
C9L S3 S2 101(4) . 6_434 ?
C6L C8L C5L 161(10) 2_525 2_525 ?
C6L C8L N3L 113(10) 2_525 . ?
C5L C8L N3L 49(3) 2_525 . ?
C6L C8L S3 95(8) 2_525 . ?
C5L C8L S3 94(4) 2_525 . ?
N3L C8L S3 106(2) . . ?
C6L C8L N2L 14(7) 2_525 . ?
C5L C8L N2L 154(5) 2_525 . ?
N3L C8L N2L 111(2) . . ?
S3 C8L N2L 108.0 . . ?
C6L C8L N2L 30(8) 2_525 2_525 ?
C5L C8L N2L 133(7) 2_525 2_525 ?
N3L C8L N2L 89(5) . 2_525 ?
S3 C8L N2L 121(2) . 2_525 ?
N2L C8L N2L 23(4) . 2_525 ?
C6L C8L N2L 28(6) 2_525 3_855 ?
C5L C8L N2L 142(5) 2_525 3_855 ?
N3L C8L N2L 107(2) . 3_855 ?
S3 C8L N2L 123(2) . 3_855 ?
N2L C8L N2L 15(2) . 3_855 ?
N2L C8L N2L 20(3) 2_525 3_855 ?
C6L C8L C6L 55(10) 2_525 3_855 ?
C5L C8L C6L 109(4) 2_525 3_855 ?
N3L C8L C6L 71.0(13) . 3_855 ?
S3 C8L C6L 140.3(18) . 3_855 ?
N2L C8L C6L 45.5(14) . 3_855 ?
N2L C8L C6L 25(3) 2_525 3_855 ?
N2L C8L C6L 37(2) 3_855 3_855 ?
N2L N2L N2L 60.0 2_525 3_855 ?
N2L N2L C6L 108(8) 2_525 2_525 ?
N2L N2L C6L 142(3) 3_855 2_525 ?
N2L N2L C6L 93(5) 2_525 . ?
N2L N2L C6L 41(4) 3_855 . ?
C6L N2L C6L 113(4) 2_525 . ?
N2L N2L C6L 21.4(10) 2_525 3_855 ?
N2L N2L C6L 59(5) 3_855 3_855 ?
C6L N2L C6L 96(3) 2_525 3_855 ?
C6L N2L C6L 81(4) . 3_855 ?
N2L N2L C8L 105(4) 2_525 . ?
N2L N2L C8L 133.1(7) 3_855 . ?
C6L N2L C8L 9(3) 2_525 . ?
C6L N2L C8L 105.2(3) . . ?
C6L N2L C8L 91(3) 3_855 . ?
N2L N2L C9L 119.3(17) 2_525 . ?
N2L N2L C9L 118.1(19) 3_855 . ?
C6L N2L C9L 99(4) 2_525 . ?
C6L N2L C9L 123.8(3) . . ?
C6L N2L C9L 140.3(16) 3_855 . ?
C8L N2L C9L 108.0 . . ?
N2L N2L C8L 99(4) 2_525 3_855 ?
N2L N2L C8L 53(5) 3_855 3_855 ?
C6L N2L C8L 100(7) 2_525 3_855 ?
C6L N2L C8L 13(3) . 3_855 ?
C6L N2L C8L 83(5) 3_855 3_855 ?
C8L N2L C8L 92(3) . 3_855 ?
C9L N2L C8L 128.9(17) . 3_855 ?
N2L N2L C9L 43(4) 2_525 2_525 ?
N2L N2L C9L 80(3) 3_855 2_525 ?
C6L N2L C9L 117(8) 2_525 2_525 ?
C6L N2L C9L 121(3) . 2_525 ?
C6L N2L C9L 64(3) 3_855 2_525 ?
C8L N2L C9L 121(2) . 2_525 ?
C9L N2L C9L 77(4) . 2_525 ?
C8L N2L C9L 132(6) 3_855 2_525 ?
N2L N2L C9L 79(3) 2_525 3_855 ?
N2L N2L C9L 42(5) 3_855 3_855 ?
C6L N2L C9L 173(10) 2_525 3_855 ?
C6L N2L C9L 67(4) . 3_855 ?
C6L N2L C9L 90(7) 3_855 3_855 ?
C8L N2L C9L 172(3) . 3_855 ?
C9L N2L C9L 76(5) . 3_855 ?
C8L N2L C9L 80(6) 3_855 3_855 ?
C9L N2L C9L 67.3(14) 2_525 3_855 ?
N2L N2L C8L 32.1(19) 2_525 2_525 ?
N2L N2L C8L 61(3) 3_855 2_525 ?
C6L N2L C8L 90(5) 2_525 2_525 ?
C6L N2L C8L 76(2) . 2_525 ?
C6L N2L C8L 10.7(18) 3_855 2_525 ?
C8L N2L C8L 83(2) . 2_525 ?
C9L N2L C8L 150.5(16) . 2_525 ?
C8L N2L C8L 76.1(2) 3_855 2_525 ?
C9L N2L C8L 74(6) 2_525 2_525 ?
C9L N2L C8L 97(4) 3_855 2_525 ?
C10L C9L N2L 108.0 . . ?
C10L C9L C3L 73(3) . 6_434 ?
N2L C9L C3L 157(6) . 6_434 ?
C10L C9L N2L 127(3) . 3_855 ?
N2L C9L N2L 19(3) . 3_855 ?
C3L C9L N2L 153(7) 6_434 3_855 ?
C10L C9L C6L 79(3) . 2_525 ?
N2L C9L C6L 29(3) . 2_525 ?
C3L C9L C6L 142(4) 6_434 2_525 ?
N2L C9L C6L 47.8(19) 3_855 2_525 ?
C10L C9L N2L 116(2) . 2_525 ?
N2L C9L N2L 19(3) . 2_525 ?
C3L C9L N2L 139(9) 6_434 2_525 ?
N2L C9L N2L 21(3) 3_855 2_525 ?
C6L C9L N2L 40.6(14) 2_525 2_525 ?
C10L C9L C9L 123(2) . 2_525 ?
N2L C9L C9L 61.1(7) . 2_525 ?
C3L C9L C9L 98(6) 6_434 2_525 ?
N2L C9L C9L 56.6(7) 3_855 2_525 ?
C6L C9L C9L 76(4) 2_525 2_525 ?
N2L C9L C9L 42(3) 2_525 2_525 ?
C10L C9L C9L 167.4(7) . 3_855 ?
N2L C9L C9L 61.5(8) . 3_855 ?
C3L C9L C9L 119(2) 6_434 3_855 ?
N2L C9L C9L 42(3) 3_855 3_855 ?
C6L C9L C9L 90(2) 2_525 3_855 ?
N2L C9L C9L 56.1(7) 2_525 3_855 ?
C9L C9L C9L 60.0 2_525 3_855 ?
C10L C9L C2L 53.2(15) . 6_434 ?
N2L C9L C2L 153(2) . 6_434 ?
C3L C9L C2L 46(3) 6_434 6_434 ?
N2L C9L C2L 159(4) 3_855 6_434 ?
C6L C9L C2L 128(5) 2_525 6_434 ?
N2L C9L C2L 169(3) 2_525 6_434 ?
C9L C9L C2L 144(4) 2_525 6_434 ?
C9L C9L C2L 133(3) 3_855 6_434 ?
C10L C9L S3 36.0 . . ?
N2L C9L S3 72.0 . . ?
C3L C9L S3 106(2) 6_434 . ?
N2L C9L S3 91(3) 3_855 . ?
C6L C9L S3 43(3) 2_525 . ?
N2L C9L S3 82(2) 2_525 . ?
C9L C9L S3 104.1(16) 2_525 . ?
C9L C9L S3 132.9(4) 3_855 . ?
C2L C9L S3 87.2(13) 6_434 . ?
C9L C10L S3 108.0 . . ?
C9L C10L C2L 80(3) . 6_434 ?
S3 C10L C2L 157(5) . 6_434 ?
C9L C10L Cl1 144(5) . 6_434 ?
S3 C10L Cl1 98(5) . 6_434 ?
C2L C10L Cl1 67(3) 6_434 6_434 ?
C9L C10L C3L 55(2) . 6_434 ?
S3 C10L C3L 153(5) . 6_434 ?
C2L C10L C3L 49.5(11) 6_434 6_434 ?
Cl1 C10L C3L 107(3) 6_434 6_434 ?
C5L N3L C8L 48.5(8) 2_525 . ?
C5L N3L C11L 82.2(18) 2_525 . ?
C8L N3L C11L 124(3) . . ?
C5L N3L C4L 61(3) 2_525 2_525 ?
C8L N3L C4L 91(3) . 2_525 ?
C11L N3L C4L 85.0(8) . 2_525 ?
C5L N3L C6L 67(4) 2_525 2_525 ?
C8L N3L C6L 18(4) . 2_525 ?
C11L N3L C6L 139.0(16) . 2_525 ?
C4L N3L C6L 102(2) 2_525 2_525 ?
N4L C11L N3L 141.3 . . ?
N4L C11L C1L 104.6(17) . 2_525 ?
N3L C11L C1L 86.5(16) . 2_525 ?
N4L C11L C5L 149.7(14) . 2_525 ?
N3L C11L C5L 39.4(14) . 2_525 ?
C1L C11L C5L 51(2) 2_525 2_525 ?
N4L C11L N1L 88.0(17) . 2_525 ?
N3L C11L N1L 122.2(15) . 2_525 ?
C1L C11L N1L 44(3) 2_525 2_525 ?
C5L C11L N1L 83(2) 2_525 2_525 ?
N4L C11L C4L 165.2(14) . 2_525 ?
N3L C11L C4L 50.6(9) . 2_525 ?
C1L C11L C4L 83(4) 2_525 2_525 ?
C5L C11L C4L 43.6(18) 2_525 2_525 ?
N1L C11L C4L 88.6(19) 2_525 2_525 ?
S2 Cl1 C10L 121(2) . 5_765 ?
S2 Cl1 C2L 129(2) . . ?
C10L Cl1 C2L 58.1(5) 5_765 . ?
S2 Cl1 S3 89.6(19) . 5_765 ?
C10L Cl1 S3 39(3) 5_765 5_765 ?
C2L Cl1 S3 96(3) . 5_765 ?
S2 Cl1 C5S 51.0(19) . . ?
C10L Cl1 C5S 142(3) 5_765 . ?
C2L Cl1 C5S 96(2) . . ?
S3 Cl1 C5S 136(2) 5_765 . ?

loop_
_geom_bond_atom_site_label_1
_geom_bond_atom_site_label_2
_geom_bond_distance
_geom_bond_site_symmetry_2
_geom_bond_publ_flag
Cu1 N2 1.891(18) . ?
Cu1 O1H 1.918(17) . ?
Cu1 O1 1.982(11) . ?
Cu1 O5 2.045(15) . ?
Cu1 O3 2.379(16) . ?
Cu1 Sr1 3.553(3) . ?
Cu2 O1H 1.954(16) . ?
Cu2 N1 1.946(16) . ?
Cu2 O2 1.997(13) . ?
Cu2 O4 2.028(12) . ?
Cu2 O6 2.333(15) 3_865 ?
Cu2 Sr1 3.533(3) . ?
Sr1 O4 2.578(14) . ?
Sr1 O4 2.578(14) 3_865 ?
Sr1 O4 2.578(14) 2_635 ?
Sr1 O1 2.576(14) 3_865 ?
Sr1 O1 2.576(14) . ?
Sr1 O1 2.576(14) 2_635 ?
Sr1 O1H 2.715(6) . ?
Sr1 O1H 2.715(6) 3_865 ?
Sr1 O1H 2.715(6) 2_635 ?
O1 C1 1.24(3) . ?
O2 C6 1.29(2) . ?
O3 C1 1.25(3) 3_865 ?
O4 C4 1.29(3) . ?
O5 C3 1.32(2) . ?
O6 C4 1.25(2) . ?
N1 C3 1.24(3) 4_745 ?
N1 C5 1.47(3) . ?
N2 C6 1.37(3) 4_744 ?
N2 C2 1.45(3) . ?
C1 C2 1.57(3) . ?
C2 C1S 1.57(3) . ?
C3 C6 1.505(15) 4_744 ?
C4 C5 1.51(3) . ?
C5 C3S 1.55(3) . ?
C1S S1 1.847(14) . ?
C2S S1 1.860(14) . ?
C3S C4S 1.55(3) . ?
C4S S2 1.856(14) . ?
C5S S2 1.860(14) . ?
C5S Cl1 2.39(7) . ?
S2 Cl1 1.65(4) . ?
S2 S3 2.76(14) 5_765 ?
N1L C2L 1.3900 . ?
N1L C1L 1.3900 . ?
N1L C11L 1.98(7) 3_855 ?
C2L C3L 1.3900 . ?
C2L C10L 1.57(6) 5_765 ?
C2L Cl1 1.69(2) . ?
C2L C9L 1.93(6) 5_765 ?
C3L C4L 1.3900 . ?
C3L C9L 1.49(2) 5_765 ?
C3L C10L 1.732(19) 5_765 ?
C4L C5L 1.3900 . ?
C4L N3L 1.55(4) 3_855 ?
C4L C11L 2.00(3) 3_855 ?
C5L N3L 1.05(6) 3_855 ?
C5L C8L 1.04(4) 3_855 ?
C5L C1L 1.3900 . ?
C5L C6L 1.599(6) . ?
C5L C11L 1.63(5) 3_855 ?
C5L S3 1.82(11) 3_855 ?
C1L C11L 1.62(7) 3_855 ?
C1L S3 1.91(4) 3_855 ?
C6L C8L 0.58(3) 3_855 ?
C6L N2L 0.87(7) 3_855 ?
C6L N2L 1.263(5) . ?
C6L N2L 1.47(8) 2_525 ?
C6L S3 1.58(12) 3_855 ?
C6L N3L 1.69(5) 3_855 ?
C6L C6L 1.79(6) 3_855 ?
C6L C6L 1.79(6) 2_525 ?
C6L C9L 1.78(6) 3_855 ?
C6L C8L 2.06(8) 2_525 ?
S3 C8L 1.4200 . ?
S3 C10L 1.4200 . ?
S3 Cl1 2.22(4) 6_434 ?
S3 C9L 2.2976 . ?
C8L N3L 1.38(2) . ?
C8L N2L 1.4200 . ?
C8L N2L 1.73(10) 2_525 ?
C8L N2L 1.95(13) 3_855 ?
N2L N2L 0.69(15) 2_525 ?
N2L N2L 0.69(16) 3_855 ?
N2L C9L 1.4200 . ?
N2L C9L 1.84(14) 2_525 ?
N2L C9L 1.85(17) 3_855 ?
C9L C10L 1.4200 . ?
C9L C9L 2.0(2) 2_525 ?
C9L C9L 2.0(2) 3_855 ?
C10L Cl1 1.52(10) 6_434 ?
N3L C11L 1.4033 . ?
N4L C11L 1.0260 . ?
